data_4003709
loop_
_publ_author_name
'Hodges, James M.'
'Xia, Yi'
'Malliakas, Christos D.'
'Slade, Tyler J.'
'Wolverton, Chris'
'Kanatzidis, Mercouri G.'

_publ_section_title
;
 Mixed-Valent Copper Chalcogenides: Tuning Structures and Electronic
 Properties Using Multiple Anions
;
_journal_name_full 'Chemistry of Materials'
_journal_paper_doi 10.1021/acs.chemmater.0c03620
_journal_year 2020
_chemical_formula_moiety '0.5(Cu16 K6 S8 Te4)'
_chemical_formula_sum 'Cu8 K3 S4 Te2'
_chemical_formula_weight 1009.06
_space_group_crystal_system monoclinic
_space_group_IT_number 12
_space_group_name_Hall '-C 2y'
_space_group_name_H-M_alt 'C 1 2/m 1'
_audit_creation_date 2019-06-09
_audit_creation_method
;
Olex2 1.2
(compiled 2018.05.29 svn.r3508 for OlexSys, GUI svn.r5506)
;
_cell_angle_alpha 90
_cell_angle_beta 102.542(17)
_cell_angle_gamma 90
_cell_formula_units_Z 2
_cell_length_a 18.117(18)
_cell_length_b 3.937(4)
_cell_length_c 9.982(10)
_cell_measurement_reflns_used 476
_cell_measurement_temperature 300(2)
_cell_measurement_theta_max 28.15
_cell_measurement_theta_min 4.32
_cell_volume 695.0(12)
_computing_cell_refinement 'SAINT V8.34A (Bruker, 2017)'
_computing_data_collection 'APEX2 V2017.3 (Bruker, 2017)'
_computing_data_reduction 'Bruker SAINT'
_computing_molecular_graphics 'Olex2 (Dolomanov et al., 2009)'
_computing_publication_material 'Olex2 (Dolomanov et al., 2009)'
_computing_structure_refinement 'XL (Sheldrick, 2008)'
_diffrn_ambient_temperature 300.0
_diffrn_detector_area_resol_mean 8
_diffrn_measured_fraction_theta_full 0.990
_diffrn_measured_fraction_theta_max 0.993
_diffrn_measurement_device_type 'Bruker Kappa APEX CCD area detector'
_diffrn_measurement_method '\w and \f scans'
_diffrn_radiation_monochromator Triumph
_diffrn_radiation_type MoK\a
_diffrn_radiation_wavelength 0.71073
_diffrn_reflns_av_R_equivalents 0.0607
_diffrn_reflns_av_unetI/netI 0.0680
_diffrn_reflns_Laue_measured_fraction_full 0.990
_diffrn_reflns_Laue_measured_fraction_max 0.993
_diffrn_reflns_limit_h_max 26
_diffrn_reflns_limit_h_min -26
_diffrn_reflns_limit_k_max 5
_diffrn_reflns_limit_k_min -4
_diffrn_reflns_limit_l_max 13
_diffrn_reflns_limit_l_min -15
_diffrn_reflns_number 4019
_diffrn_reflns_point_group_measured_fraction_full 0.990
_diffrn_reflns_point_group_measured_fraction_max 0.993
_diffrn_reflns_theta_full 25.242
_diffrn_reflns_theta_max 32.526
_diffrn_reflns_theta_min 4.183
_diffrn_source 'sealed tube'
_diffrn_standards_number 0
_exptl_absorpt_coefficient_mu 17.563
_exptl_absorpt_correction_T_max 0.7465
_exptl_absorpt_correction_T_min 0.6220
_exptl_absorpt_correction_type multi-scan
_exptl_absorpt_process_details
;
SADABS-2016/2 (Bruker,2016/2) was used for absorption correction.
wR2(int) was 0.0552 before and 0.0406 after correction.
The Ratio of minimum to maximum transmission is 0.8332.
The \l/2 correction factor is Not present.
;
_exptl_crystal_colour black
_exptl_crystal_colour_primary black
_exptl_crystal_density_diffrn 4.821
_exptl_crystal_description plate
_exptl_crystal_F_000 914
_exptl_crystal_size_max 0.055
_exptl_crystal_size_mid 0.031
_exptl_crystal_size_min 0.021
_refine_diff_density_max 2.663
_refine_diff_density_min -1.828
_refine_diff_density_rms 0.383
_refine_ls_extinction_coef 0.0008(2)
_refine_ls_extinction_expression Fc^*^=kFc[1+0.001xFc^2^\l^3^/sin(2\q)]^-1/4^
_refine_ls_extinction_method 'SHELXL-2014/7 (Sheldrick 2014'
_refine_ls_goodness_of_fit_ref 1.006
_refine_ls_hydrogen_treatment undef
_refine_ls_matrix_type full
_refine_ls_number_parameters 54
_refine_ls_number_reflns 1398
_refine_ls_number_restraints 0
_refine_ls_restrained_S_all 1.006
_refine_ls_R_factor_all 0.0977
_refine_ls_R_factor_gt 0.0523
_refine_ls_shift/su_max 0.000
_refine_ls_shift/su_mean 0.000
_refine_ls_structure_factor_coef Fsqd
_refine_ls_weighting_details 'w=1/[\s^2^(Fo^2^)+(0.0599P)^2^] where P=(Fo^2^+2Fc^2^)/3'
_refine_ls_weighting_scheme calc
_refine_ls_wR_factor_gt 0.1071
_refine_ls_wR_factor_ref 0.1221
_reflns_Friedel_coverage 0.000
_reflns_number_gt 931
_reflns_number_total 1398
_reflns_threshold_expression 'I > 2\s(I)'
_cod_data_source_file cm0c03620_si_002.cif
_cod_data_source_block k3cu8te2s4_2
_cod_original_cell_volume 695.1(12)
_cod_database_code 4003709
_shelx_shelxl_version_number 2014/7
_shelx_space_group_comment
;
The symmetry employed for this shelxl refinement is uniquely defined
by the following loop, which should always be used as a source of
symmetry information in preference to the above space-group names.
They are only intended as comments.
;
_olex2_refinement_description
;
;
_olex2_submission_special_instructions 'No special instructions were received'

loop_
_space_group_symop_operation_xyz
'x, y, z'
'-x, y, -z'
'x+1/2, y+1/2, z'
'-x+1/2, y+1/2, -z'
'-x, -y, -z'
'x, -y, z'
'-x+1/2, -y+1/2, -z'
'x+1/2, -y+1/2, z'

loop_
_atom_site_label
_atom_site_type_symbol
_atom_site_fract_x
_atom_site_fract_y
_atom_site_fract_z
_atom_site_U_iso_or_equiv
_atom_site_adp_type
_atom_site_occupancy
_atom_site_site_symmetry_order
_atom_site_calc_flag
_atom_site_refinement_flags_posn
_atom_site_refinement_flags_adp
_atom_site_refinement_flags_occupancy
_atom_site_disorder_assembly
_atom_site_disorder_group
Cu1 Cu 0.57704(8) 0.5000 1.01549(14) 0.0218(3) Uani 1 2 d S T P . .
Cu2 Cu 0.51927(8) 0.0000 0.14887(14) 0.0209(3) Uani 1 2 d S T P . .
Cu3 Cu 0.61175(9) 0.5000 0.28490(14) 0.0271(4) Uani 1 2 d S T P . .
Cu4 Cu 0.70417(9) 0.0000 0.43507(18) 0.0316(4) Uani 1 2 d S T P . .
K1 K 0.5000 0.0000 0.5000 0.0255(8) Uani 1 4 d S T P . .
K2 K 0.67080(14) 0.0000 0.7755(3) 0.0254(6) Uani 1 2 d S T P . .
S1 S 0.47141(14) 0.5000 0.2142(2) 0.0140(5) Uani 1 2 d S T P . .
S2 S 0.65674(14) 0.5000 0.5160(2) 0.0146(5) Uani 1 2 d S T P . .
Te1 Te 0.66554(4) 0.0000 1.13500(7) 0.0163(2) Uani 1 2 d S T P . .

loop_
_atom_site_aniso_label
_atom_site_aniso_U_11
_atom_site_aniso_U_22
_atom_site_aniso_U_33
_atom_site_aniso_U_23
_atom_site_aniso_U_13
_atom_site_aniso_U_12
Cu1 0.0271(7) 0.0181(8) 0.0169(6) 0.000 -0.0025(5) 0.000
Cu2 0.0266(7) 0.0113(7) 0.0257(7) 0.000 0.0074(5) 0.000
Cu3 0.0353(8) 0.0240(9) 0.0179(7) 0.000 -0.0030(5) 0.000
Cu4 0.0331(8) 0.0150(8) 0.0492(10) 0.000 0.0141(7) 0.000
K1 0.0306(19) 0.022(2) 0.0222(16) 0.000 0.0010(13) 0.000
K2 0.0261(13) 0.0222(14) 0.0265(12) 0.000 0.0029(9) 0.000
S1 0.0165(11) 0.0082(13) 0.0162(11) 0.000 0.0013(8) 0.000
S2 0.0181(11) 0.0122(13) 0.0128(11) 0.000 0.0017(8) 0.000
Te1 0.0166(3) 0.0127(4) 0.0181(3) 0.000 0.0007(2) 0.000

loop_
_atom_type_symbol
_atom_type_description
_atom_type_scat_dispersion_real
_atom_type_scat_dispersion_imag
_atom_type_scat_source
Cu Cu 0.3201 1.2651 'International Tables Vol C Tables 4.2.6.8 and 6.1.1.4'
K K 0.2009 0.2494 'International Tables Vol C Tables 4.2.6.8 and 6.1.1.4'
S S 0.1246 0.1234 'International Tables Vol C Tables 4.2.6.8 and 6.1.1.4'
Te Te -0.5308 1.6751 'International Tables Vol C Tables 4.2.6.8 and 6.1.1.4'

loop_
_geom_angle_atom_site_label_1
_geom_angle_atom_site_label_2
_geom_angle_atom_site_label_3
_geom_angle
_geom_angle_site_symmetry_1
_geom_angle_site_symmetry_3
_geom_angle_publ_flag
Cu1 Cu1 Cu2 57.45(5) 5_667 5_666 ?
Cu1 Cu1 Cu2 57.45(5) 5_667 5_656 ?
Cu1 Cu1 K2 121.04(7) 5_667 1_565 ?
Cu1 Cu1 K2 121.04(7) 5_667 . ?
Cu2 Cu1 Cu1 64.09(6) 1_556 5_667 ?
Cu2 Cu1 Cu1 64.09(6) 1_566 5_667 ?
Cu2 Cu1 Cu2 121.54(8) 1_566 5_656 ?
Cu2 Cu1 Cu2 85.77(9) 5_656 5_666 ?
Cu2 Cu1 Cu2 62.27(8) 1_566 5_666 ?
Cu2 Cu1 Cu2 93.14(9) 1_566 1_556 ?
Cu2 Cu1 Cu2 121.54(8) 1_556 5_666 ?
Cu2 Cu1 Cu2 62.27(8) 1_556 5_656 ?
Cu2 Cu1 K2 65.45(8) 5_666 1_565 ?
Cu2 Cu1 K2 101.99(7) 1_566 1_565 ?
Cu2 Cu1 K2 107.09(9) 5_666 . ?
Cu2 Cu1 K2 164.74(5) 1_566 . ?
Cu2 Cu1 K2 164.74(5) 1_556 1_565 ?
Cu2 Cu1 K2 65.45(8) 5_656 . ?
Cu2 Cu1 K2 107.09(9) 5_656 1_565 ?
Cu2 Cu1 K2 101.99(7) 1_556 . ?
Cu3 Cu1 Cu1 97.30(8) 1_556 5_667 ?
Cu3 Cu1 Cu2 61.91(6) 1_556 1_556 ?
Cu3 Cu1 Cu2 124.18(6) 1_556 5_666 ?
Cu3 Cu1 Cu2 124.18(6) 1_556 5_656 ?
Cu3 Cu1 Cu2 61.91(6) 1_556 1_566 ?
Cu3 Cu1 K2 127.51(7) 1_556 . ?
Cu3 Cu1 K2 127.51(7) 1_556 1_565 ?
Cu3 Cu1 Te1 63.42(4) 1_556 1_565 ?
Cu3 Cu1 Te1 63.42(4) 1_556 . ?
K2 Cu1 K2 62.83(8) . 1_565 ?
S1 Cu1 Cu1 74.05(9) 5_666 5_667 ?
S1 Cu1 Cu2 51.24(5) 5_666 5_666 ?
S1 Cu1 Cu2 112.97(7) 5_666 1_556 ?
S1 Cu1 Cu2 112.97(7) 5_666 1_566 ?
S1 Cu1 Cu2 51.24(5) 5_666 5_656 ?
S1 Cu1 Cu3 171.35(10) 5_666 1_556 ?
S1 Cu1 K2 59.20(9) 5_666 1_565 ?
S1 Cu1 K2 59.20(8) 5_666 . ?
S1 Cu1 Te1 121.16(6) 5_666 1_565 ?
S1 Cu1 Te1 121.16(6) 5_666 . ?
Te1 Cu1 Cu1 123.50(6) 1_565 5_667 ?
Te1 Cu1 Cu1 123.50(6) . 5_667 ?
Te1 Cu1 Cu2 125.32(8) 1_565 1_556 ?
Te1 Cu1 Cu2 88.92(7) 1_565 5_666 ?
Te1 Cu1 Cu2 172.38(6) . 5_666 ?
Te1 Cu1 Cu2 60.02(7) . 1_556 ?
Te1 Cu1 Cu2 125.32(8) . 1_566 ?
Te1 Cu1 Cu2 88.92(7) . 5_656 ?
Te1 Cu1 Cu2 60.03(7) 1_565 1_566 ?
Te1 Cu1 Cu2 172.38(6) 1_565 5_656 ?
Te1 Cu1 K2 65.63(7) . . ?
Te1 Cu1 K2 65.63(7) 1_565 1_565 ?
Te1 Cu1 K2 111.15(8) . 1_565 ?
Te1 Cu1 K2 111.15(8) 1_565 . ?
Te1 Cu1 Te1 95.81(8) . 1_565 ?
Cu1 Cu2 Cu1 58.46(8) 1_544 5_656 ?
Cu1 Cu2 Cu1 117.73(8) 1_554 5_656 ?
Cu1 Cu2 Cu1 117.73(8) 1_544 5_666 ?
Cu1 Cu2 Cu1 93.14(9) 1_544 1_554 ?
Cu1 Cu2 Cu1 85.77(9) 5_656 5_666 ?
Cu1 Cu2 Cu1 58.46(8) 1_554 5_666 ?
Cu1 Cu2 Cu2 55.79(5) 5_656 5_655 ?
Cu1 Cu2 Cu2 61.94(6) 1_544 5_655 ?
Cu1 Cu2 Cu2 61.94(6) 1_554 5_655 ?
Cu1 Cu2 Cu2 55.79(5) 5_666 5_655 ?
Cu1 Cu2 Cu3 57.52(7) 1_544 1_545 ?
Cu1 Cu2 Cu3 120.29(9) 1_544 . ?
Cu1 Cu2 Cu3 120.29(9) 1_554 1_545 ?
Cu1 Cu2 Cu3 57.52(7) 1_554 . ?
Cu1 Cu2 K1 127.45(5) 1_544 . ?
Cu1 Cu2 K1 112.24(6) 5_656 . ?
Cu1 Cu2 K1 112.24(6) 5_666 . ?
Cu1 Cu2 K1 127.45(5) 1_554 . ?
Cu1 Cu2 K2 68.93(7) 5_666 5_656 ?
Cu1 Cu2 K2 68.93(7) 5_656 5_656 ?
Cu1 Cu2 K2 125.36(5) 1_554 5_656 ?
Cu1 Cu2 K2 125.36(5) 1_544 5_656 ?
Cu2 Cu2 K1 160.98(8) 5_655 . ?
Cu2 Cu2 K2 100.50(8) 5_655 5_656 ?
Cu3 Cu2 Cu1 91.18(7) . 5_666 ?
Cu3 Cu2 Cu1 91.18(7) 1_545 5_656 ?
Cu3 Cu2 Cu1 175.25(6) . 5_656 ?
Cu3 Cu2 Cu1 175.25(6) 1_545 5_666 ?
Cu3 Cu2 Cu2 119.46(6) 1_545 5_655 ?
Cu3 Cu2 Cu2 119.46(6) . 5_655 ?
Cu3 Cu2 Cu3 91.62(9) 1_545 . ?
Cu3 Cu2 K1 72.31(6) . . ?
Cu3 Cu2 K1 72.31(6) 1_545 . ?
Cu3 Cu2 K2 113.33(7) 1_545 5_656 ?
Cu3 Cu2 K2 113.33(7) . 5_656 ?
K1 Cu2 K2 60.48(5) . 5_656 ?
S1 Cu2 Cu1 74.19(9) . 1_554 ?
S1 Cu2 Cu1 121.66(10) . 5_656 ?
S1 Cu2 Cu1 165.84(8) 1_545 1_554 ?
S1 Cu2 Cu1 50.27(8) . 5_666 ?
S1 Cu2 Cu1 74.19(9) 1_545 1_544 ?
S1 Cu2 Cu1 121.66(10) 1_545 5_666 ?
S1 Cu2 Cu1 165.84(8) . 1_544 ?
S1 Cu2 Cu1 50.27(8) 1_545 5_656 ?
S1 Cu2 Cu2 105.58(8) . 5_655 ?
S1 Cu2 Cu2 105.58(8) 1_545 5_655 ?
S1 Cu2 Cu3 58.23(9) 1_545 1_545 ?
S1 Cu2 Cu3 58.24(9) . . ?
S1 Cu2 Cu3 134.43(10) . 1_545 ?
S1 Cu2 Cu3 134.43(10) 1_545 . ?
S1 Cu2 K1 66.52(7) 1_545 . ?
S1 Cu2 K1 66.52(7) . . ?
S1 Cu2 K2 61.01(7) . 5_656 ?
S1 Cu2 K2 61.01(7) 1_545 5_656 ?
S1 Cu2 S1 117.57(14) 1_545 . ?
S1 Cu2 Te1 116.84(7) . 1_554 ?
S1 Cu2 Te1 116.84(7) 1_545 1_554 ?
Te1 Cu2 Cu1 116.84(6) 1_554 5_666 ?
Te1 Cu2 Cu1 116.84(6) 1_554 5_656 ?
Te1 Cu2 Cu1 58.92(5) 1_554 1_544 ?
Te1 Cu2 Cu1 58.92(5) 1_554 1_554 ?
Te1 Cu2 Cu2 88.15(7) 1_554 5_655 ?
Te1 Cu2 Cu3 61.45(6) 1_554 . ?
Te1 Cu2 Cu3 61.45(6) 1_554 1_545 ?
Te1 Cu2 K1 110.87(5) 1_554 . ?
Te1 Cu2 K2 171.34(7) 1_554 5_656 ?
Cu1 Cu3 Cu2 60.58(5) 1_554 . ?
Cu1 Cu3 Cu2 60.58(5) 1_554 1_565 ?
Cu1 Cu3 Cu4 122.07(6) 1_554 . ?
Cu1 Cu3 Cu4 122.07(6) 1_554 1_565 ?
Cu1 Cu3 K1 122.66(6) 1_554 . ?
Cu1 Cu3 K1 122.66(6) 1_554 1_565 ?
Cu1 Cu3 Te1 58.78(5) 1_554 1_564 ?
Cu1 Cu3 Te1 58.78(5) 1_554 1_554 ?
Cu2 Cu3 Cu2 91.62(9) 1_565 . ?
Cu2 Cu3 Cu4 89.45(8) . . ?
Cu2 Cu3 Cu4 177.29(7) 1_565 . ?
Cu2 Cu3 Cu4 177.29(7) . 1_565 ?
Cu2 Cu3 Cu4 89.45(8) 1_565 1_565 ?
Cu2 Cu3 K1 64.26(7) . . ?
Cu2 Cu3 K1 107.92(8) 1_565 . ?
Cu2 Cu3 K1 107.92(8) . 1_565 ?
Cu2 Cu3 K1 64.26(7) 1_565 1_565 ?
Cu2 Cu3 Te1 58.17(7) 1_565 1_564 ?
Cu2 Cu3 Te1 58.17(7) . 1_554 ?
Cu2 Cu3 Te1 119.35(8) . 1_564 ?
Cu2 Cu3 Te1 119.35(8) 1_565 1_554 ?
Cu4 Cu3 Cu4 89.38(9) . 1_565 ?
Cu4 Cu3 K1 113.04(8) 1_565 . ?
Cu4 Cu3 K1 70.34(7) . . ?
Cu4 Cu3 K1 70.34(7) 1_565 1_565 ?
Cu4 Cu3 K1 113.04(8) . 1_565 ?
K1 Cu3 K1 62.33(6) 1_565 . ?
S1 Cu3 Cu1 72.94(8) . 1_554 ?
S1 Cu3 Cu2 51.91(5) . 1_565 ?
S1 Cu3 Cu2 51.91(5) . . ?
S1 Cu3 Cu4 127.42(6) . 1_565 ?
S1 Cu3 Cu4 127.42(6) . . ?
S1 Cu3 K1 61.54(7) . . ?
S1 Cu3 K1 61.54(7) . 1_565 ?
S1 Cu3 Te1 107.71(7) . 1_564 ?
S1 Cu3 Te1 107.71(7) . 1_554 ?
S2 Cu3 Cu1 173.04(11) . 1_554 ?
S2 Cu3 Cu2 123.20(6) . 1_565 ?
S2 Cu3 Cu2 123.20(6) . . ?
S2 Cu3 Cu4 54.25(6) . 1_565 ?
S2 Cu3 Cu4 54.25(6) . . ?
S2 Cu3 K1 62.92(8) . 1_565 ?
S2 Cu3 K1 62.92(8) . . ?
S2 Cu3 S1 114.02(11) . . ?
S2 Cu3 Te1 117.17(7) . 1_564 ?
S2 Cu3 Te1 117.17(7) . 1_554 ?
Te1 Cu3 Cu4 123.27(9) 1_564 . ?
Te1 Cu3 Cu4 63.29(7) 1_564 1_565 ?
Te1 Cu3 Cu4 123.27(9) 1_554 1_565 ?
Te1 Cu3 Cu4 63.29(7) 1_554 . ?
Te1 Cu3 K1 103.27(7) 1_564 1_565 ?
Te1 Cu3 K1 164.55(4) 1_564 . ?
Te1 Cu3 K1 103.27(7) 1_554 . ?
Te1 Cu3 K1 164.55(4) 1_554 1_565 ?
Te1 Cu3 Te1 90.40(9) 1_554 1_564 ?
Cu3 Cu4 Cu3 89.38(9) . 1_545 ?
Cu3 Cu4 K1 67.02(6) . . ?
Cu3 Cu4 K1 67.02(6) 1_545 . ?
Cu3 Cu4 K2 73.08(8) . 7_656 ?
Cu3 Cu4 K2 114.36(9) . 7_646 ?
Cu3 Cu4 K2 114.36(9) 1_545 7_656 ?
Cu3 Cu4 K2 107.69(7) 1_545 . ?
Cu3 Cu4 K2 73.08(8) 1_545 7_646 ?
Cu3 Cu4 K2 107.69(7) . . ?
Cu3 Cu4 Te1 57.94(5) . 1_554 ?
Cu3 Cu4 Te1 57.94(5) 1_545 1_554 ?
Cu4 Cu4 Cu3 88.76(8) 7_646 1_545 ?
Cu4 Cu4 Cu3 176.21(10) 7_646 . ?
Cu4 Cu4 Cu3 88.76(8) 7_656 . ?
Cu4 Cu4 Cu3 176.21(10) 7_656 1_545 ?
Cu4 Cu4 Cu4 92.89(12) 7_656 7_646 ?
Cu4 Cu4 K1 115.17(8) 7_656 . ?
Cu4 Cu4 K1 115.17(8) 7_646 . ?
Cu4 Cu4 K2 61.91(9) 7_646 7_646 ?
Cu4 Cu4 K2 61.91(9) 7_656 7_656 ?
Cu4 Cu4 K2 104.72(10) 7_656 7_646 ?
Cu4 Cu4 K2 76.04(9) 7_646 . ?
Cu4 Cu4 K2 104.72(10) 7_646 7_656 ?
Cu4 Cu4 K2 76.04(9) 7_656 . ?
Cu4 Cu4 Te1 118.31(8) 7_646 1_554 ?
Cu4 Cu4 Te1 118.31(8) 7_656 1_554 ?
K1 Cu4 K2 140.09(5) . 7_656 ?
K1 Cu4 K2 140.09(5) . 7_646 ?
K2 Cu4 K1 58.61(5) . . ?
K2 Cu4 K2 137.95(5) . 7_656 ?
K2 Cu4 K2 137.95(5) . 7_646 ?
K2 Cu4 K2 60.02(7) 7_646 7_656 ?
S2 Cu4 Cu3 125.03(7) 7_656 1_545 ?
S2 Cu4 Cu3 123.38(11) . 1_545 ?
S2 Cu4 Cu3 51.44(8) . . ?
S2 Cu4 Cu3 123.38(11) 1_545 . ?
S2 Cu4 Cu3 125.03(7) 7_656 . ?
S2 Cu4 Cu3 51.44(8) 1_545 1_545 ?
S2 Cu4 Cu4 57.48(9) 1_545 7_646 ?
S2 Cu4 Cu4 57.48(9) . 7_656 ?
S2 Cu4 Cu4 53.96(7) 7_656 7_646 ?
S2 Cu4 Cu4 53.96(7) 7_656 7_656 ?
S2 Cu4 Cu4 132.20(13) . 7_646 ?
S2 Cu4 Cu4 132.20(13) 1_545 7_656 ?
S2 Cu4 K1 60.86(7) . . ?
S2 Cu4 K1 159.47(9) 7_656 . ?
S2 Cu4 K1 60.86(7) 1_545 . ?
S2 Cu4 K2 61.69(7) 1_545 . ?
S2 Cu4 K2 153.46(7) 1_545 7_656 ?
S2 Cu4 K2 100.86(9) 7_656 . ?
S2 Cu4 K2 93.44(8) 1_545 7_646 ?
S2 Cu4 K2 54.74(7) 7_656 7_656 ?
S2 Cu4 K2 93.44(8) . 7_656 ?
S2 Cu4 K2 61.69(7) . . ?
S2 Cu4 K2 153.46(7) . 7_646 ?
S2 Cu4 K2 54.74(7) 7_656 7_646 ?
S2 Cu4 S2 113.09(14) . 1_545 ?
S2 Cu4 S2 111.43(8) . 7_656 ?
S2 Cu4 S2 111.43(8) 1_545 7_656 ?
S2 Cu4 Te1 109.07(8) . 1_554 ?
S2 Cu4 Te1 109.07(8) 1_545 1_554 ?
S2 Cu4 Te1 102.14(8) 7_656 1_554 ?
Te1 Cu4 K1 98.39(6) 1_554 . ?
Te1 Cu4 K2 59.37(6) 1_554 7_646 ?
Te1 Cu4 K2 157.00(8) 1_554 . ?
Te1 Cu4 K2 59.37(6) 1_554 7_656 ?
Cu2 K1 Cu2 180.0 5_656 . ?
Cu2 K1 K2 119.09(7) 5_656 5_656 ?
Cu2 K1 K2 60.91(7) . 5_656 ?
Cu2 K1 K2 60.91(7) 5_656 . ?
Cu2 K1 K2 119.09(7) . . ?
K2 K1 K2 180.0 5_656 . ?
S1 K1 Cu2 141.77(5) 5_666 . ?
S1 K1 Cu2 38.23(5) 5_656 5_656 ?
S1 K1 Cu2 38.23(5) 1_545 . ?
S1 K1 Cu2 141.77(5) . 5_656 ?
S1 K1 Cu2 38.23(5) . . ?
S1 K1 Cu2 141.77(5) 5_656 . ?
S1 K1 Cu2 38.23(5) 5_666 5_656 ?
S1 K1 Cu2 141.77(5) 1_545 5_656 ?
S1 K1 K2 54.74(6) 5_666 . ?
S1 K1 K2 125.26(6) 5_666 5_656 ?
S1 K1 K2 125.26(6) 5_656 5_656 ?
S1 K1 K2 54.74(6) . 5_656 ?
S1 K1 K2 125.26(6) . . ?
S1 K1 K2 54.74(6) 1_545 5_656 ?
S1 K1 K2 125.26(6) 1_545 . ?
S1 K1 K2 54.74(6) 5_656 . ?
S1 K1 S1 180.0 5_666 1_545 ?
S1 K1 S1 109.51(9) 1_545 5_656 ?
S1 K1 S1 70.49(9) 5_666 5_656 ?
S1 K1 S1 70.49(9) 1_545 . ?
S1 K1 S1 109.51(9) 5_666 . ?
S1 K1 S1 180.0 5_656 . ?
S1 K1 S2 108.57(6) 1_545 5_666 ?
S1 K1 S2 69.89(6) 5_666 . ?
S1 K1 S2 69.89(6) 1_545 5_656 ?
S1 K1 S2 110.11(6) 1_545 . ?
S1 K1 S2 108.57(6) 5_666 1_545 ?
S1 K1 S2 110.11(6) 5_666 5_656 ?
S1 K1 S2 69.89(6) 5_656 1_545 ?
S1 K1 S2 108.57(6) 5_656 . ?
S1 K1 S2 71.43(6) 1_545 1_545 ?
S1 K1 S2 110.11(6) 5_656 5_666 ?
S1 K1 S2 110.11(6) . 1_545 ?
S1 K1 S2 71.43(6) 5_666 5_666 ?
S1 K1 S2 71.43(6) 5_656 5_656 ?
S1 K1 S2 69.89(6) . 5_666 ?
S1 K1 S2 108.57(6) . 5_656 ?
S1 K1 S2 71.43(6) . . ?
S2 K1 Cu2 102.08(5) 1_545 5_656 ?
S2 K1 Cu2 77.93(5) 1_545 . ?
S2 K1 Cu2 77.92(5) 5_656 5_656 ?
S2 K1 Cu2 102.07(5) 5_666 . ?
S2 K1 Cu2 77.92(5) . . ?
S2 K1 Cu2 77.92(5) 5_666 5_656 ?
S2 K1 Cu2 102.08(5) . 5_656 ?
S2 K1 Cu2 102.07(5) 5_656 . ?
S2 K1 K2 53.83(6) 5_656 5_656 ?
S2 K1 K2 53.83(6) 5_666 5_656 ?
S2 K1 K2 126.17(6) 5_666 . ?
S2 K1 K2 53.83(6) . . ?
S2 K1 K2 126.17(6) . 5_656 ?
S2 K1 K2 126.17(6) 1_545 5_656 ?
S2 K1 K2 126.17(6) 5_656 . ?
S2 K1 K2 53.83(6) 1_545 . ?
S2 K1 S2 180.0 5_656 . ?
S2 K1 S2 109.96(9) 5_656 1_545 ?
S2 K1 S2 70.04(9) 5_656 5_666 ?
S2 K1 S2 70.04(9) 1_545 . ?
S2 K1 S2 109.96(9) 5_666 . ?
S2 K1 S2 180.0 5_666 1_545 ?
Cu1 K2 Cu1 62.83(8) 1_545 . ?
Cu2 K2 Cu1 45.62(4) 5_656 . ?
Cu2 K2 Cu1 45.62(4) 5_656 1_545 ?
Cu4 K2 Cu1 142.58(5) . 1_545 ?
Cu4 K2 Cu1 142.58(5) . . ?
Cu4 K2 Cu2 123.58(8) . 5_656 ?
Cu4 K2 K1 64.97(8) . . ?
Cu4 K2 Te1 171.98(8) . . ?
K1 K2 Cu1 93.05(9) . 1_545 ?
K1 K2 Cu1 93.05(9) . . ?
K1 K2 Cu2 58.61(8) . 5_656 ?
S1 K2 Cu1 36.72(6) 5_666 . ?
S1 K2 Cu1 80.07(9) 5_666 1_545 ?
S1 K2 Cu1 80.07(9) 5_656 . ?
S1 K2 Cu1 36.72(6) 5_656 1_545 ?
S1 K2 Cu2 38.12(6) 5_656 5_656 ?
S1 K2 Cu2 38.12(6) 5_666 5_656 ?
S1 K2 Cu4 109.11(8) 5_656 . ?
S1 K2 Cu4 109.11(8) 5_666 . ?
S1 K2 K1 58.65(7) 5_666 . ?
S1 K2 K1 58.65(7) 5_656 . ?
S1 K2 S1 74.25(11) 5_656 5_666 ?
S1 K2 Te1 77.13(7) 5_666 . ?
S1 K2 Te1 106.43(8) 5_666 7_657 ?
S1 K2 Te1 163.76(10) 5_666 7_647 ?
S1 K2 Te1 77.13(7) 5_656 . ?
S1 K2 Te1 163.76(10) 5_656 7_657 ?
S1 K2 Te1 106.43(8) 5_656 7_647 ?
S2 K2 Cu1 102.93(8) 1_545 1_545 ?
S2 K2 Cu1 149.45(10) . 1_545 ?
S2 K2 Cu1 102.93(8) . . ?
S2 K2 Cu1 149.45(10) 1_545 . ?
S2 K2 Cu2 104.53(8) 1_545 5_656 ?
S2 K2 Cu2 104.53(8) . 5_656 ?
S2 K2 Cu4 40.19(6) . . ?
S2 K2 Cu4 40.19(6) 1_545 . ?
S2 K2 K1 59.34(7) . . ?
S2 K2 K1 59.34(7) 1_545 . ?
S2 K2 S1 74.41(8) 1_545 5_656 ?
S2 K2 S1 117.99(10) . 5_656 ?
S2 K2 S1 74.41(8) . 5_666 ?
S2 K2 S1 117.99(10) 1_545 5_666 ?
S2 K2 S2 75.40(11) 1_545 . ?
S2 K2 Te1 117.56(9) . 7_647 ?
S2 K2 Te1 77.09(7) 1_545 7_647 ?
S2 K2 Te1 141.74(6) 1_545 . ?
S2 K2 Te1 117.56(9) 1_545 7_657 ?
S2 K2 Te1 141.74(6) . . ?
S2 K2 Te1 77.09(7) . 7_657 ?
Te1 K2 Cu1 42.02(4) . . ?
Te1 K2 Cu1 127.04(9) 7_657 1_545 ?
Te1 K2 Cu1 91.01(7) 7_647 1_545 ?
Te1 K2 Cu1 42.02(4) . 1_545 ?
Te1 K2 Cu1 127.04(9) 7_647 . ?
Te1 K2 Cu1 91.01(7) 7_657 . ?
Te1 K2 Cu2 136.38(7) 7_647 5_656 ?
Te1 K2 Cu2 64.44(5) . 5_656 ?
Te1 K2 Cu2 136.38(7) 7_657 5_656 ?
Te1 K2 Cu4 86.22(7) 7_657 . ?
Te1 K2 Cu4 86.22(7) 7_647 . ?
Te1 K2 K1 136.04(6) 7_657 . ?
Te1 K2 K1 136.04(6) 7_647 . ?
Te1 K2 K1 123.05(9) . . ?
Te1 K2 Te1 87.14(6) 7_657 . ?
Te1 K2 Te1 68.25(9) 7_657 7_647 ?
Te1 K2 Te1 87.14(6) 7_647 . ?
Cu1 S1 Cu2 78.50(8) 5_666 1_565 ?
Cu1 S1 Cu2 78.50(8) 5_666 . ?
Cu1 S1 Cu3 115.71(12) 5_666 . ?
Cu1 S1 K1 143.10(5) 5_666 1_565 ?
Cu1 S1 K1 143.10(5) 5_666 . ?
Cu1 S1 K2 84.08(9) 5_666 5_666 ?
Cu1 S1 K2 84.08(9) 5_666 5_656 ?
Cu2 S1 Cu2 117.57(14) . 1_565 ?
Cu2 S1 Cu3 69.85(7) . . ?
Cu2 S1 Cu3 69.85(7) 1_565 . ?
Cu2 S1 K1 137.08(10) 1_565 . ?
Cu2 S1 K1 75.25(8) . . ?
Cu2 S1 K1 75.24(8) 1_565 1_565 ?
Cu2 S1 K1 137.09(10) . 1_565 ?
Cu2 S1 K2 150.90(10) 1_565 5_656 ?
Cu2 S1 K2 80.87(8) . 5_656 ?
Cu2 S1 K2 80.87(8) 1_565 5_666 ?
Cu2 S1 K2 150.90(10) . 5_666 ?
Cu3 S1 K1 78.61(6) . 1_565 ?
Cu3 S1 K1 78.61(6) . . ?
Cu3 S1 K2 139.21(7) . 5_656 ?
Cu3 S1 K2 139.21(7) . 5_666 ?
K1 S1 K1 70.49(9) 1_565 . ?
K2 S1 K1 107.43(9) 5_656 1_565 ?
K2 S1 K1 66.61(6) 5_656 . ?
K2 S1 K1 66.61(6) 5_666 1_565 ?
K2 S1 K1 107.43(9) 5_666 . ?
K2 S1 K2 74.25(11) 5_656 5_666 ?
Cu3 S2 Cu4 74.32(8) . . ?
Cu3 S2 Cu4 109.12(12) . 7_656 ?
Cu3 S2 Cu4 74.32(8) . 1_565 ?
Cu3 S2 K1 80.91(7) . . ?
Cu3 S2 K1 80.91(7) . 1_565 ?
Cu3 S2 K2 139.88(7) . . ?
Cu3 S2 K2 139.88(7) . 1_565 ?
Cu4 S2 Cu4 68.57(8) . 7_656 ?
Cu4 S2 Cu4 68.57(8) 1_565 7_656 ?
Cu4 S2 Cu4 113.09(14) 1_565 . ?
Cu4 S2 K1 82.21(8) . . ?
Cu4 S2 K1 144.19(5) 7_656 . ?
Cu4 S2 K1 82.21(8) 1_565 1_565 ?
Cu4 S2 K1 145.30(10) 1_565 . ?
Cu4 S2 K1 144.19(5) 7_656 1_565 ?
Cu4 S2 K1 145.30(10) . 1_565 ?
Cu4 S2 K2 144.54(11) 1_565 . ?
Cu4 S2 K2 144.54(11) . 1_565 ?
Cu4 S2 K2 86.65(8) 7_656 1_565 ?
Cu4 S2 K2 78.12(9) . . ?
Cu4 S2 K2 78.12(9) 1_565 1_565 ?
Cu4 S2 K2 86.65(8) 7_656 . ?
K1 S2 K1 70.04(9) . 1_565 ?
K2 S2 K1 66.83(6) . . ?
K2 S2 K1 66.83(6) 1_565 1_565 ?
K2 S2 K1 107.96(9) 1_565 . ?
K2 S2 K1 107.96(9) . 1_565 ?
K2 S2 K2 75.40(11) 1_565 . ?
Cu1 Te1 Cu1 95.81(8) 1_545 . ?
Cu1 Te1 Cu2 61.06(5) 1_545 1_556 ?
Cu1 Te1 Cu2 61.06(5) . 1_556 ?
Cu1 Te1 Cu3 57.81(7) . 1_556 ?
Cu1 Te1 Cu3 121.35(8) 1_545 1_556 ?
Cu1 Te1 Cu3 121.35(8) . 1_546 ?
Cu1 Te1 Cu3 57.81(7) 1_545 1_546 ?
Cu1 Te1 Cu4 116.58(4) . 1_556 ?
Cu1 Te1 Cu4 116.58(4) 1_545 1_556 ?
Cu1 Te1 K2 95.33(8) 1_545 7_647 ?
Cu1 Te1 K2 95.33(8) . 7_657 ?
Cu1 Te1 K2 72.36(5) . . ?
Cu1 Te1 K2 72.36(5) 1_545 . ?
Cu1 Te1 K2 157.74(5) . 7_647 ?
Cu1 Te1 K2 157.74(5) 1_545 7_657 ?
Cu2 Te1 Cu3 60.38(4) 1_556 1_546 ?
Cu2 Te1 Cu3 60.38(4) 1_556 1_556 ?
Cu2 Te1 Cu4 88.08(6) 1_556 1_556 ?
Cu2 Te1 K2 140.91(5) 1_556 7_647 ?
Cu2 Te1 K2 106.91(6) 1_556 . ?
Cu2 Te1 K2 140.91(5) 1_556 7_657 ?
Cu3 Te1 Cu3 90.40(8) 1_556 1_546 ?
Cu3 Te1 Cu4 58.77(5) 1_546 1_556 ?
Cu3 Te1 Cu4 58.77(5) 1_556 1_556 ?
Cu3 Te1 K2 129.57(6) 1_556 7_647 ?
Cu3 Te1 K2 80.85(7) 1_556 7_657 ?
Cu3 Te1 K2 80.85(7) 1_546 7_647 ?
Cu3 Te1 K2 128.62(5) 1_546 . ?
Cu3 Te1 K2 128.62(5) 1_556 . ?
Cu3 Te1 K2 129.57(6) 1_546 7_657 ?
Cu4 Te1 K2 74.82(5) 1_556 7_647 ?
Cu4 Te1 K2 165.02(6) 1_556 . ?
Cu4 Te1 K2 74.82(5) 1_556 7_657 ?
K2 Te1 K2 68.25(9) 7_657 7_647 ?
K2 Te1 K2 92.86(6) 7_647 . ?
K2 Te1 K2 92.86(6) 7_657 . ?

loop_
_geom_bond_atom_site_label_1
_geom_bond_atom_site_label_2
_geom_bond_distance
_geom_bond_site_symmetry_2
_geom_bond_publ_flag
Cu1 Cu1 2.741(4) 5_667 ?
Cu1 Cu2 2.893(2) 5_656 ?
Cu1 Cu2 2.711(2) 1_556 ?
Cu1 Cu2 2.711(2) 1_566 ?
Cu1 Cu2 2.893(2) 5_666 ?
Cu1 Cu3 2.625(3) 1_556 ?
Cu1 K2 3.777(3) . ?
Cu1 K2 3.777(3) 1_565 ?
Cu1 S1 2.270(3) 5_666 ?
Cu1 Te1 2.6531(19) 1_565 ?
Cu1 Te1 2.6531(19) . ?
Cu2 Cu1 2.893(2) 5_666 ?
Cu2 Cu1 2.711(2) 1_554 ?
Cu2 Cu1 2.893(2) 5_656 ?
Cu2 Cu1 2.711(2) 1_544 ?
Cu2 Cu2 2.902(4) 5_655 ?
Cu2 Cu3 2.746(2) 1_545 ?
Cu2 Cu3 2.746(2) . ?
Cu2 K1 3.597(4) . ?
Cu2 K2 3.682(4) 5_656 ?
Cu2 S1 2.302(2) . ?
Cu2 S1 2.302(2) 1_545 ?
Cu2 Te1 2.684(3) 1_554 ?
Cu3 Cu1 2.626(3) 1_554 ?
Cu3 Cu2 2.746(2) 1_565 ?
Cu3 Cu4 2.799(2) . ?
Cu3 Cu4 2.799(2) 1_565 ?
Cu3 K1 3.804(3) . ?
Cu3 K1 3.804(3) 1_565 ?
Cu3 S1 2.487(4) . ?
Cu3 S2 2.273(4) . ?
Cu3 Te1 2.774(2) 1_564 ?
Cu3 Te1 2.774(2) 1_554 ?
Cu4 Cu3 2.799(2) 1_545 ?
Cu4 Cu4 2.716(3) 7_656 ?
Cu4 Cu4 2.716(3) 7_646 ?
Cu4 K1 3.891(4) . ?
Cu4 K2 3.578(5) . ?
Cu4 K2 3.936(4) 7_656 ?
Cu4 K2 3.936(4) 7_646 ?
Cu4 S2 2.461(4) 7_656 ?
Cu4 S2 2.360(2) 1_545 ?
Cu4 S2 2.360(2) . ?
Cu4 Te1 2.924(3) 1_554 ?
K1 Cu2 3.597(4) 5_656 ?
K1 K2 3.666(4) . ?
K1 K2 3.666(4) 5_656 ?
K1 S1 3.412(3) 1_545 ?
K1 S1 3.412(3) 5_656 ?
K1 S1 3.412(3) . ?
K1 S1 3.412(3) 5_666 ?
K1 S2 3.431(3) . ?
K1 S2 3.430(3) 5_666 ?
K1 S2 3.430(3) 5_656 ?
K1 S2 3.430(3) 1_545 ?
K2 Cu1 3.777(3) 1_545 ?
K2 Cu2 3.682(4) 5_656 ?
K2 S1 3.262(4) 5_666 ?
K2 S1 3.262(4) 5_656 ?
K2 S2 3.219(4) . ?
K2 S2 3.219(4) 1_545 ?
K2 Te1 3.509(3) 7_657 ?
K2 Te1 3.610(4) . ?
K2 Te1 3.509(3) 7_647 ?
S1 Cu1 2.270(3) 5_666 ?
S1 Cu2 2.302(2) 1_565 ?
S1 K1 3.412(3) 1_565 ?
S1 K2 3.262(4) 5_666 ?
S1 K2 3.262(4) 5_656 ?
S2 Cu4 2.360(2) 1_565 ?
S2 Cu4 2.461(4) 7_656 ?
S2 K1 3.431(3) 1_565 ?
S2 K2 3.219(4) 1_565 ?
Te1 Cu1 2.6531(19) 1_545 ?
Te1 Cu2 2.684(3) 1_556 ?
Te1 Cu3 2.774(2) 1_546 ?
Te1 Cu3 2.774(2) 1_556 ?
Te1 Cu4 2.924(3) 1_556 ?
Te1 K2 3.509(3) 7_657 ?
Te1 K2 3.509(3) 7_647 ?
